data_1572682
loop_
_publ_author_name
'Murali, Anna Chandrasekar'
'Panda, Rudrashish'
'Kannan, Ramkumar'
'Das, Ritwick'
'Venkatasubbaiah, Krishnan'

_publ_section_title
;
 O,S-Chelated bis(pentafluorophenyl)boron and
 diphenylboron-&#x3b2;-thioketonates: synthesis, photophysical,
 electrochemical and NLO properties.
;
_journal_issue 42
_journal_name_full 'Dalton transactions (Cambridge, England : 2003)'
_journal_page_first 17263
_journal_page_last 17271
_journal_paper_doi 10.1039/d4dt02471k
_journal_volume 53
_journal_year 2024
_chemical_formula_moiety 'C27 H11 B F10 O S'
_chemical_formula_sum 'C27 H11 B F10 O S'
_chemical_formula_weight 584.23
_space_group_crystal_system triclinic
_space_group_IT_number 2
_space_group_name_Hall '-P 1'
_space_group_name_H-M_alt 'P -1'
_atom_sites_solution_hydrogens geom
_atom_sites_solution_primary dual
_audit_creation_date 2024-04-25
_audit_creation_method
;
Olex2 1.2-alpha
(compiled 2018.07.26 svn.r3523 for OlexSys, GUI svn.r5532)
;
_audit_update_record
;
2024-08-30 deposited with the CCDC.	2024-09-24 downloaded from the CCDC.
;
_cell_angle_alpha 72.326(3)
_cell_angle_beta 70.919(2)
_cell_angle_gamma 76.257(3)
_cell_formula_units_Z 2
_cell_length_a 9.3857(2)
_cell_length_b 10.9581(4)
_cell_length_c 12.3752(4)
_cell_measurement_reflns_used 14605
_cell_measurement_temperature 100.00(10)
_cell_measurement_theta_max 77.6330
_cell_measurement_theta_min 3.8870
_cell_volume 1132.47(6)
_computing_cell_refinement 'CrysAlisPro 1.171.42.89a (Rigaku OD, 2023)'
_computing_data_collection 'CrysAlisPro 1.171.42.89a (Rigaku OD, 2023)'
_computing_data_reduction 'CrysAlisPro 1.171.42.89a (Rigaku OD, 2023)'
_computing_molecular_graphics 'Olex2 (Dolomanov et al., 2009)'
_computing_publication_material 'Olex2 (Dolomanov et al., 2009)'
_computing_structure_refinement 'ShelXL (Sheldrick, 2015)'
_computing_structure_solution 'ShelXT (Sheldrick, 2015)'
_diffrn_ambient_environment N~2~
_diffrn_ambient_temperature 100.00(10)
_diffrn_detector 'Hybrid Pixel Array Detector'
_diffrn_detector_area_resol_mean 5.8140
_diffrn_detector_type 'Pilatus 200K'
_diffrn_measured_fraction_theta_full 1.000
_diffrn_measured_fraction_theta_max 0.977
_diffrn_measurement_details
;
List of Runs (angles in degrees, time in seconds):

  # Type    Start    End  Width  t~exp~   \w     \q     \k     \f   Frames
#--------------------------------------------------------------------------
  1  \w    -72.00  19.00   0.50    0.18    --  -38.50  96.00  76.00  182
  2  \w      3.00  83.00   0.50    0.18    --   49.31 -96.00 -32.00  160
  3  \w     40.00 106.00   0.50    0.71    --  107.46 -96.00 -32.00  132
  4  \w   -105.00 -35.00   0.50    0.18    --  -38.50 -37.00   0.00  140
  5  \w   -101.00 -25.00   0.50    0.18    --  -38.50 -61.00 -65.85  152
  6  \w    -20.00  55.00   0.50    0.18    --   49.31 -19.00 150.00  150
  7  \w    -13.00  61.00   0.50    0.18    --   49.31 -57.00  60.00  148
  8  \w    -17.00  53.00   0.50    0.18    --   49.31 -37.00  90.00  140
  9  \w    -17.00  53.00   0.50    0.18    --   49.31 -37.00 -60.00  140
 10  \w     43.00 112.00   0.50    0.71    --  107.46 -45.00-180.00  138
 11  \w     43.00 131.00   0.50    0.71    --  107.46 -77.00 120.00  176
 12  \w     99.00 176.00   0.50    0.71    --  107.46  15.00  60.00  154
 13  \w     43.00 112.00   0.50    0.71    --  107.46 -45.00   0.00  138
 14  \w    103.00 172.00   0.50    0.71    --  107.46  77.00   0.00  138
 15  \w     45.00 113.00   0.50    0.71    --  107.46-125.00  90.00  136
 16  \w    104.00 176.00   0.50    0.71    --  107.46  30.00  90.00  144
 17  \w     45.00 113.00   0.50    0.71    --  107.46-125.00 150.00  136
 18  \w     45.00 121.00   0.50    0.71    --  107.46 -61.00 -60.00  152
 19  \w     45.00 121.00   0.50    0.71    --  107.46 -61.00  90.00  152
 20  \w     91.00 170.00   0.50    0.71    --  107.46  67.00 142.46  158
 21  \w     39.00 116.00   0.50    0.71    --  107.46 -15.00  90.00  154
 22  \w     45.00 113.00   0.50    0.71    --  107.46-125.00   0.00  136
 23  \w     39.00 107.00   0.50    0.71    --  107.46 -94.00  60.00  136
 24  \w     39.00 107.00   0.50    0.71    --  107.46 -94.00-120.00  136
 25  \w    103.00 172.00   0.50    0.71    --  107.46  77.00-150.00  138
 26  \w     39.00 107.00   0.50    0.71    --  107.46 -94.00 -90.00  136
 27  \w     99.00 176.00   0.50    0.71    --  107.46  15.00   0.00  154
 28  \w     39.00 107.00   0.50    0.71    --  107.46 -94.00  90.00  136
 29  \w    103.00 172.00   0.50    0.71    --  107.46  45.00 -60.00  138
 30  \w     45.00 122.00   0.50    0.71    --  107.46-138.00  54.94  154
 31  \w    104.00 175.00   0.50    0.71    --  107.46  96.00  76.00  142
 32  \w   -101.00 -27.00   0.50    0.18    --  -38.50 -57.00  90.00  148
 33  \w   -102.00 -20.00   0.50    0.18    --  -38.50 -71.00-160.12  164
 34  \w     38.00  88.00   0.50    0.18    --   49.31  57.00-120.00  100
;
_diffrn_measurement_device 'four-circle diffractometer'
_diffrn_measurement_device_type 'SuperNova, Dual, Cu at home/near, Pilatus 200K'
_diffrn_measurement_method '\w scans'
_diffrn_orient_matrix_type 'CrysAlisPro convention (1999,Acta A55,543-557)'
_diffrn_orient_matrix_UB_11 -0.1172105000
_diffrn_orient_matrix_UB_12 -0.0484109000
_diffrn_orient_matrix_UB_13 0.1176844000
_diffrn_orient_matrix_UB_21 0.0205345000
_diffrn_orient_matrix_UB_22 0.1071572000
_diffrn_orient_matrix_UB_23 0.0479434000
_diffrn_orient_matrix_UB_31 -0.1293619000
_diffrn_orient_matrix_UB_32 0.0920382000
_diffrn_orient_matrix_UB_33 -0.0481872000
_diffrn_radiation_monochromator mirror
_diffrn_radiation_probe x-ray
_diffrn_radiation_type CuK\a
_diffrn_radiation_wavelength 1.54184
_diffrn_reflns_av_R_equivalents 0.0287
_diffrn_reflns_av_unetI/netI 0.0199
_diffrn_reflns_Laue_measured_fraction_full 1.000
_diffrn_reflns_Laue_measured_fraction_max 0.977
_diffrn_reflns_limit_h_max 10
_diffrn_reflns_limit_h_min -11
_diffrn_reflns_limit_k_max 13
_diffrn_reflns_limit_k_min -13
_diffrn_reflns_limit_l_max 15
_diffrn_reflns_limit_l_min -15
_diffrn_reflns_number 18114
_diffrn_reflns_point_group_measured_fraction_full 1.000
_diffrn_reflns_point_group_measured_fraction_max 0.977
_diffrn_reflns_theta_full 67.684
_diffrn_reflns_theta_max 78.061
_diffrn_reflns_theta_min 3.900
_diffrn_source 'micro-focus sealed X-ray tube'
_diffrn_source_type 'SuperNova (Cu) X-ray Source'
_exptl_absorpt_coefficient_mu 2.248
_exptl_absorpt_correction_T_max 1.00000
_exptl_absorpt_correction_T_min 0.68793
_exptl_absorpt_correction_type multi-scan
_exptl_absorpt_process_details
;
CrysAlisPro 1.171.42.89a (Rigaku Oxford Diffraction, 2023)
Empirical absorption correction using spherical harmonics,
implemented in SCALE3 ABSPACK scaling algorithm.
;
_exptl_crystal_colour 'clear light yellow'
_exptl_crystal_colour_lustre clear
_exptl_crystal_colour_modifier light
_exptl_crystal_colour_primary yellow
_exptl_crystal_density_diffrn 1.713
_exptl_crystal_description block
_exptl_crystal_F_000 584
_exptl_crystal_preparation Dichloromethane/n-hexane
_exptl_crystal_recrystallization_method 'Slow evaporation'
_exptl_crystal_size_max 0.12
_exptl_crystal_size_mid 0.11
_exptl_crystal_size_min 0.1
_refine_diff_density_max 0.433
_refine_diff_density_min -0.266
_refine_diff_density_rms 0.054
_refine_ls_extinction_coef 0.0015(3)
_refine_ls_extinction_expression Fc^*^=kFc[1+0.001xFc^2^\l^3^/sin(2\q)]^-1/4^
_refine_ls_extinction_method 'SHELXL-2018/3 (Sheldrick 2018)'
_refine_ls_goodness_of_fit_ref 1.043
_refine_ls_hydrogen_treatment constr
_refine_ls_matrix_type full
_refine_ls_number_parameters 362
_refine_ls_number_reflns 4725
_refine_ls_number_restraints 0
_refine_ls_restrained_S_all 1.043
_refine_ls_R_factor_all 0.0358
_refine_ls_R_factor_gt 0.0348
_refine_ls_shift/su_max 0.000
_refine_ls_shift/su_mean 0.000
_refine_ls_structure_factor_coef Fsqd
_refine_ls_weighting_details 'w=1/[\s^2^(Fo^2^)+(0.0452P)^2^+0.8258P] where P=(Fo^2^+2Fc^2^)/3'
_refine_ls_weighting_scheme calc
_refine_ls_wR_factor_gt 0.0905
_refine_ls_wR_factor_ref 0.0916
_reflns_Friedel_coverage 0.000
_reflns_number_gt 4587
_reflns_number_total 4725
_reflns_threshold_expression 'I > 2\s(I)'
_cod_data_source_file d4dt02471k2.cif
_cod_data_source_block kv_acm_ar_7_auto
_cod_depositor_comments 'Adding full bibliography for 1572679--1572683.cif.'
_cod_original_cell_volume 1132.48(7)
_cod_database_code 1572682
_shelx_shelxl_version_number 2018/3
_chemical_oxdiff_formula 'C H N B F O S'
_shelx_space_group_comment
;
The symmetry employed for this shelxl refinement is uniquely defined
by the following loop, which should always be used as a source of
symmetry information in preference to the above space-group names.
They are only intended as comments.
;
_shelx_estimated_absorpt_t_max 0.806
_shelx_estimated_absorpt_t_min 0.774
_diffrn_oxdiff_digest_frames
;
01e810fb00321f2bb742480256ca11e9f0000348bef
;
_reflns_odcompleteness_completeness 99.95
_reflns_odcompleteness_iscentric 1
_reflns_odcompleteness_theta 68.13
_olex2_refinement_description
;
1. Fixed Uiso
 At 1.2 times of:
  All C(H) groups
2.a Aromatic/amide H refined with riding coordinates:
 C9(H9), C2(H2), C5(H5), C12(H12), C15(H15), C14(H14), C6(H6), C7(H7),
 C11(H11), C13(H13), C8(H8)
;
_olex2_submission_special_instructions 'No special instructions were received'
_oxdiff_exptl_absorpt_empirical_details
;
Empirical correction (ABSPACK) includes:
- Absorption correction using spherical harmonics
- Frame scaling
;
_oxdiff_exptl_absorpt_empirical_full_max 1.519
_oxdiff_exptl_absorpt_empirical_full_min 0.718

loop_
_space_group_symop_operation_xyz
'x, y, z'
'-x, -y, -z'

loop_
_atom_site_label
_atom_site_type_symbol
_atom_site_fract_x
_atom_site_fract_y
_atom_site_fract_z
_atom_site_U_iso_or_equiv
_atom_site_adp_type
_atom_site_occupancy
_atom_site_site_symmetry_order
_atom_site_calc_flag
_atom_site_refinement_flags_posn
_atom_site_refinement_flags_adp
_atom_site_refinement_flags_occupancy
_atom_site_disorder_assembly
_atom_site_disorder_group
S1 S 0.64067(4) 0.26546(3) 0.43789(3) 0.01769(11) Uani 1 1 d . . . . .
F6 F 0.74976(11) 0.06445(8) 0.28083(8) 0.0235(2) Uani 1 1 d . . . . .
F2 F 0.16807(10) 0.03136(9) 0.49789(8) 0.0230(2) Uani 1 1 d . . . . .
F1 F 0.40167(11) 0.12530(9) 0.50217(8) 0.0233(2) Uani 1 1 d . . . . .
F5 F 0.45119(11) 0.36387(9) 0.10518(8) 0.0233(2) Uani 1 1 d . . . . .
F10 F 0.73329(11) 0.50453(9) 0.06661(8) 0.0243(2) Uani 1 1 d . . . . .
F3 F 0.07154(11) 0.09949(10) 0.30140(9) 0.0277(2) Uani 1 1 d . . . . .
F4 F 0.21691(12) 0.26450(10) 0.10385(8) 0.0289(2) Uani 1 1 d . . . . .
F7 F 1.00372(12) 0.00232(10) 0.11702(9) 0.0298(2) Uani 1 1 d . . . . .
F9 F 0.98155(12) 0.44026(10) -0.09574(8) 0.0289(2) Uani 1 1 d . . . . .
F8 F 1.12249(11) 0.18941(11) -0.07355(9) 0.0314(2) Uani 1 1 d . . . . .
O1 O 0.51838(11) 0.45947(10) 0.27279(9) 0.0176(2) Uani 1 1 d . . . . .
C16 C 0.44071(16) 0.24819(14) 0.30242(13) 0.0166(3) Uani 1 1 d . . . . .
C3 C 0.58064(17) 0.54784(14) 0.28344(13) 0.0180(3) Uani 1 1 d . . . . .
C22 C 0.73053(16) 0.28791(14) 0.18455(12) 0.0171(3) Uani 1 1 d . . . . .
C27 C 0.79450(17) 0.37873(14) 0.08449(13) 0.0187(3) Uani 1 1 d . . . . .
C21 C 0.38510(17) 0.28012(14) 0.20423(13) 0.0181(3) Uani 1 1 d . . . . .
C19 C 0.18930(17) 0.14806(15) 0.30167(14) 0.0202(3) Uani 1 1 d . . . . .
C4 C 0.52031(17) 0.68129(15) 0.22925(13) 0.0191(3) Uani 1 1 d . . . . .
C23 C 0.80472(18) 0.16127(15) 0.18871(13) 0.0192(3) Uani 1 1 d . . . . .
C9 C 0.54790(18) 0.78928(15) 0.25326(14) 0.0215(3) Uani 1 1 d . . . . .
H9 H 0.609194 0.777534 0.304458 0.026 Uiso 1 1 calc R . . . .
C17 C 0.36195(17) 0.16332(14) 0.40031(13) 0.0171(3) Uani 1 1 d . . . . .
C1 C 0.71462(16) 0.39896(15) 0.42465(13) 0.0183(3) Uani 1 1 d . . . . .
C10 C 0.79968(17) 0.38283(15) 0.51086(13) 0.0190(3) Uani 1 1 d . . . . .
C25 C 0.99447(17) 0.22044(17) 0.00752(14) 0.0228(3) Uani 1 1 d . . . . .
C2 C 0.68865(17) 0.51790(15) 0.34690(13) 0.0197(3) Uani 1 1 d . . . . .
H2 H 0.747355 0.582487 0.336164 0.024 Uiso 1 1 calc R . . . .
C26 C 0.92389(18) 0.34672(16) -0.00219(13) 0.0211(3) Uani 1 1 d . . . . .
C18 C 0.23944(17) 0.11334(14) 0.40119(13) 0.0184(3) Uani 1 1 d . . . . .
C20 C 0.26319(18) 0.23257(15) 0.20143(13) 0.0205(3) Uani 1 1 d . . . . .
C5 C 0.43015(18) 0.70041(15) 0.15284(14) 0.0223(3) Uani 1 1 d . . . . .
H5 H 0.411724 0.627965 0.135231 0.027 Uiso 1 1 calc R . . . .
C12 C 0.87009(18) 0.46942(17) 0.64070(14) 0.0238(3) Uani 1 1 d . . . . .
H12 H 0.866172 0.540092 0.671469 0.029 Uiso 1 1 calc R . . . .
C24 C 0.93404(18) 0.12581(15) 0.10440(14) 0.0216(3) Uani 1 1 d . . . . .
C15 C 0.88233(18) 0.26166(15) 0.55173(14) 0.0215(3) Uani 1 1 d . . . . .
H15 H 0.886203 0.190443 0.521681 0.026 Uiso 1 1 calc R . . . .
C14 C 0.95807(19) 0.24536(17) 0.63538(14) 0.0245(3) Uani 1 1 d . . . . .
H14 H 1.014633 0.163509 0.661806 0.029 Uiso 1 1 calc R . . . .
C6 C 0.36815(19) 0.82426(16) 0.10319(14) 0.0256(3) Uani 1 1 d . . . . .
H6 H 0.306861 0.836649 0.051847 0.031 Uiso 1 1 calc R . . . .
C7 C 0.39520(19) 0.93067(16) 0.12813(15) 0.0261(3) Uani 1 1 d . . . . .
H7 H 0.351573 1.015547 0.094321 0.031 Uiso 1 1 calc R . . . .
C11 C 0.79511(17) 0.48664(15) 0.55633(14) 0.0208(3) Uani 1 1 d . . . . .
H11 H 0.740368 0.569189 0.529191 0.025 Uiso 1 1 calc R . . . .
C13 C 0.95129(18) 0.34877(17) 0.68065(14) 0.0248(3) Uani 1 1 d . . . . .
H13 H 1.002024 0.337265 0.738874 0.030 Uiso 1 1 calc R . . . .
C8 C 0.48584(19) 0.91346(15) 0.20235(14) 0.0245(3) Uani 1 1 d . . . . .
H8 H 0.505335 0.986549 0.218262 0.029 Uiso 1 1 calc R . . . .
B1 B 0.58087(18) 0.31848(16) 0.29165(14) 0.0166(3) Uani 1 1 d . . . . .

loop_
_atom_site_aniso_label
_atom_site_aniso_U_11
_atom_site_aniso_U_22
_atom_site_aniso_U_33
_atom_site_aniso_U_23
_atom_site_aniso_U_13
_atom_site_aniso_U_12
S1 0.02081(18) 0.01825(18) 0.01541(17) -0.00174(13) -0.00708(13) -0.00579(13)
F6 0.0315(5) 0.0177(4) 0.0177(4) 0.0002(3) -0.0072(4) -0.0022(4)
F2 0.0244(5) 0.0225(4) 0.0200(4) 0.0016(4) -0.0048(4) -0.0106(4)
F1 0.0279(5) 0.0278(5) 0.0156(4) 0.0018(3) -0.0097(4) -0.0111(4)
F5 0.0276(5) 0.0265(5) 0.0161(4) 0.0044(3) -0.0094(4) -0.0121(4)
F10 0.0297(5) 0.0181(4) 0.0203(4) 0.0001(3) -0.0044(4) -0.0048(4)
F3 0.0257(5) 0.0308(5) 0.0311(5) 0.0001(4) -0.0137(4) -0.0146(4)
F4 0.0353(5) 0.0324(5) 0.0241(5) 0.0050(4) -0.0195(4) -0.0141(4)
F7 0.0321(5) 0.0286(5) 0.0275(5) -0.0117(4) -0.0114(4) 0.0086(4)
F9 0.0326(5) 0.0344(5) 0.0181(4) -0.0049(4) 0.0021(4) -0.0170(4)
F8 0.0210(5) 0.0466(6) 0.0266(5) -0.0181(5) 0.0003(4) -0.0033(4)
O1 0.0173(5) 0.0177(5) 0.0179(5) -0.0033(4) -0.0051(4) -0.0040(4)
C16 0.0169(7) 0.0155(6) 0.0169(7) -0.0035(5) -0.0056(5) -0.0011(5)
C3 0.0170(7) 0.0197(7) 0.0161(7) -0.0045(5) -0.0013(5) -0.0051(5)
C22 0.0165(7) 0.0213(7) 0.0147(6) -0.0032(5) -0.0066(5) -0.0037(5)
C27 0.0200(7) 0.0198(7) 0.0181(7) -0.0041(6) -0.0074(6) -0.0042(6)
C21 0.0206(7) 0.0162(7) 0.0161(7) -0.0005(5) -0.0057(5) -0.0039(5)
C19 0.0176(7) 0.0195(7) 0.0254(8) -0.0034(6) -0.0088(6) -0.0050(5)
C4 0.0175(7) 0.0194(7) 0.0173(7) -0.0037(5) -0.0008(5) -0.0036(5)
C23 0.0226(7) 0.0203(7) 0.0155(7) -0.0009(5) -0.0090(6) -0.0038(6)
C9 0.0222(7) 0.0211(7) 0.0196(7) -0.0048(6) -0.0025(6) -0.0051(6)
C17 0.0199(7) 0.0166(6) 0.0151(7) -0.0025(5) -0.0074(5) -0.0017(5)
C1 0.0149(6) 0.0209(7) 0.0186(7) -0.0071(6) -0.0018(5) -0.0029(5)
C10 0.0171(7) 0.0226(7) 0.0166(7) -0.0049(6) -0.0021(5) -0.0056(5)
C25 0.0163(7) 0.0361(9) 0.0196(7) -0.0130(7) -0.0040(6) -0.0039(6)
C2 0.0199(7) 0.0199(7) 0.0200(7) -0.0045(6) -0.0044(6) -0.0063(6)
C26 0.0212(7) 0.0287(8) 0.0154(7) -0.0047(6) -0.0033(6) -0.0109(6)
C18 0.0193(7) 0.0163(7) 0.0172(7) -0.0015(5) -0.0034(5) -0.0038(5)
C20 0.0229(7) 0.0200(7) 0.0200(7) -0.0010(6) -0.0117(6) -0.0031(6)
C5 0.0221(7) 0.0218(7) 0.0216(7) -0.0043(6) -0.0048(6) -0.0040(6)
C12 0.0209(7) 0.0318(8) 0.0212(7) -0.0120(6) -0.0013(6) -0.0081(6)
C24 0.0218(7) 0.0243(8) 0.0213(7) -0.0086(6) -0.0105(6) 0.0022(6)
C15 0.0212(7) 0.0226(7) 0.0214(7) -0.0057(6) -0.0054(6) -0.0050(6)
C14 0.0237(8) 0.0291(8) 0.0208(7) -0.0031(6) -0.0078(6) -0.0056(6)
C6 0.0262(8) 0.0260(8) 0.0230(8) -0.0024(6) -0.0083(6) -0.0034(6)
C7 0.0273(8) 0.0205(7) 0.0232(8) -0.0008(6) -0.0037(6) -0.0009(6)
C11 0.0166(7) 0.0243(7) 0.0209(7) -0.0079(6) -0.0010(6) -0.0050(6)
C13 0.0216(7) 0.0372(9) 0.0176(7) -0.0075(6) -0.0049(6) -0.0080(6)
C8 0.0280(8) 0.0194(7) 0.0234(8) -0.0053(6) -0.0022(6) -0.0055(6)
B1 0.0176(7) 0.0175(7) 0.0144(7) -0.0020(6) -0.0051(6) -0.0039(6)

loop_
_atom_type_symbol
_atom_type_description
_atom_type_scat_dispersion_real
_atom_type_scat_dispersion_imag
_atom_type_scat_source
C C 0.0181 0.0091 'International Tables Vol C Tables 4.2.6.8 and 6.1.1.4'
H H 0.0000 0.0000 'International Tables Vol C Tables 4.2.6.8 and 6.1.1.4'
B B 0.0090 0.0039 'International Tables Vol C Tables 4.2.6.8 and 6.1.1.4'
F F 0.0727 0.0534 'International Tables Vol C Tables 4.2.6.8 and 6.1.1.4'
O O 0.0492 0.0322 'International Tables Vol C Tables 4.2.6.8 and 6.1.1.4'
S S 0.3331 0.5567 'International Tables Vol C Tables 4.2.6.8 and 6.1.1.4'

loop_
_geom_angle_atom_site_label_1
_geom_angle_atom_site_label_2
_geom_angle_atom_site_label_3
_geom_angle
_geom_angle_site_symmetry_1
_geom_angle_site_symmetry_3
_geom_angle_publ_flag
C1 S1 B1 99.62(7) . . ?
C3 O1 B1 125.44(12) . . ?
C21 C16 B1 117.30(12) . . ?
C17 C16 C21 114.34(13) . . ?
C17 C16 B1 128.28(13) . . ?
O1 C3 C4 113.97(13) . . ?
O1 C3 C2 122.46(14) . . ?
C2 C3 C4 123.47(13) . . ?
C27 C22 C23 114.26(13) . . ?
C27 C22 B1 125.89(13) . . ?
C23 C22 B1 119.85(13) . . ?
F10 C27 C22 121.17(13) . . ?
F10 C27 C26 115.81(13) . . ?
C26 C27 C22 123.03(14) . . ?
F5 C21 C16 119.26(13) . . ?
F5 C21 C20 116.70(13) . . ?
C20 C21 C16 124.03(14) . . ?
F3 C19 C18 120.21(14) . . ?
F3 C19 C20 120.44(14) . . ?
C18 C19 C20 119.35(14) . . ?
C9 C4 C3 122.03(14) . . ?
C9 C4 C5 119.19(14) . . ?
C5 C4 C3 118.77(14) . . ?
F6 C23 C22 119.26(13) . . ?
F6 C23 C24 116.42(13) . . ?
C24 C23 C22 124.32(14) . . ?
C8 C9 C4 120.17(15) . . ?
F1 C17 C16 120.92(13) . . ?
F1 C17 C18 115.61(13) . . ?
C18 C17 C16 123.47(13) . . ?
C10 C1 S1 114.64(11) . . ?
C2 C1 S1 124.13(12) . . ?
C2 C1 C10 121.03(13) . . ?
C15 C10 C1 120.48(13) . . ?
C11 C10 C1 120.58(14) . . ?
C11 C10 C15 118.90(14) . . ?
F8 C25 C26 120.65(15) . . ?
F8 C25 C24 120.26(15) . . ?
C26 C25 C24 119.06(14) . . ?
C1 C2 C3 123.53(14) . . ?
F9 C26 C27 119.84(14) . . ?
F9 C26 C25 119.87(14) . . ?
C25 C26 C27 120.29(14) . . ?
F2 C18 C19 119.24(13) . . ?
F2 C18 C17 120.99(13) . . ?
C19 C18 C17 119.77(14) . . ?
F4 C20 C21 121.38(14) . . ?
F4 C20 C19 119.57(13) . . ?
C21 C20 C19 119.04(14) . . ?
C6 C5 C4 120.22(15) . . ?
C11 C12 C13 120.26(15) . . ?
F7 C24 C23 121.03(14) . . ?
F7 C24 C25 119.92(14) . . ?
C23 C24 C25 119.02(14) . . ?
C14 C15 C10 120.55(15) . . ?
C15 C14 C13 119.97(15) . . ?
C5 C6 C7 120.20(15) . . ?
C6 C7 C8 120.27(15) . . ?
C12 C11 C10 120.26(15) . . ?
C14 C13 C12 120.06(15) . . ?
C9 C8 C7 119.95(15) . . ?
O1 B1 S1 107.24(10) . . ?
O1 B1 C16 105.12(11) . . ?
O1 B1 C22 112.19(12) . . ?
C16 B1 S1 111.68(10) . . ?
C16 B1 C22 111.89(12) . . ?
C22 B1 S1 108.61(10) . . ?

loop_
_geom_bond_atom_site_label_1
_geom_bond_atom_site_label_2
_geom_bond_distance
_geom_bond_site_symmetry_2
_geom_bond_publ_flag
S1 C1 1.7062(15) . ?
S1 B1 1.9490(16) . ?
F6 C23 1.3538(17) . ?
F2 C18 1.3405(17) . ?
F1 C17 1.3477(16) . ?
F5 C21 1.3489(17) . ?
F10 C27 1.3420(17) . ?
F3 C19 1.3371(17) . ?
F4 C20 1.3355(17) . ?
F7 C24 1.3421(18) . ?
F9 C26 1.3481(18) . ?
F8 C25 1.3381(18) . ?
O1 C3 1.3013(18) . ?
O1 B1 1.4917(19) . ?
C16 C21 1.393(2) . ?
C16 C17 1.391(2) . ?
C16 B1 1.627(2) . ?
C3 C4 1.472(2) . ?
C3 C2 1.399(2) . ?
C22 C27 1.391(2) . ?
C22 C23 1.391(2) . ?
C22 B1 1.634(2) . ?
C27 C26 1.387(2) . ?
C21 C20 1.379(2) . ?
C19 C18 1.376(2) . ?
C19 C20 1.387(2) . ?
C4 C9 1.402(2) . ?
C4 C5 1.405(2) . ?
C23 C24 1.381(2) . ?
C9 C8 1.389(2) . ?
C17 C18 1.382(2) . ?
C1 C10 1.477(2) . ?
C1 C2 1.387(2) . ?
C10 C15 1.407(2) . ?
C10 C11 1.401(2) . ?
C25 C26 1.372(2) . ?
C25 C24 1.384(2) . ?
C5 C6 1.382(2) . ?
C12 C11 1.385(2) . ?
C12 C13 1.394(2) . ?
C15 C14 1.385(2) . ?
C14 C13 1.389(2) . ?
C6 C7 1.389(2) . ?
C7 C8 1.390(2) . ?
